data_7029477
loop_
_publ_author_name
'Monzittu, Francesco M.'
'Fern\'andez-Moreira, Vanesa'
'Lippolis, Vito'
'Arca, Massimiliano'
'Laguna, Antonio'
'Gimeno, M Concepci\'on'

_publ_section_title
;
 Different emissive properties in dithiolate gold(i) complexes as a
 function of the presence of phenylene spacers.
;
_journal_issue 16
_journal_name_full 'Dalton transactions (Cambridge, England : 2003)'
_journal_page_first 6212
_journal_page_last 6220
_journal_paper_doi 10.1039/c3dt53530d
_journal_volume 43
_journal_year 2014
_chemical_formula_sum 'C46 H36 Au2 N2 P2 S2'
_chemical_formula_weight 1136.76
_chemical_name_systematic
; 
 ? 
;
_space_group_IT_number 15
_symmetry_cell_setting monoclinic
_symmetry_space_group_name_Hall '-C 2yc'
_symmetry_space_group_name_H-M 'C 1 2/c 1'
_atom_sites_solution_hydrogens geom
_atom_sites_solution_primary direct
_atom_sites_solution_secondary difmap
_audit_creation_method SHELXL-97
_cell_angle_alpha 90.00
_cell_angle_beta 97.86(3)
_cell_angle_gamma 90.00
_cell_formula_units_Z 4
_cell_length_a 14.480(3)
_cell_length_b 15.850(3)
_cell_length_c 16.890(3)
_cell_measurement_reflns_used 6152
_cell_measurement_temperature 100(2)
_cell_measurement_theta_max 28.18
_cell_measurement_theta_min 2.358
_cell_volume 3840.0(13)
_computing_cell_refinement SAINT+
_computing_data_collection SMART
_computing_data_reduction SAINT+
_computing_molecular_graphics XP
_computing_publication_material XCIF
_computing_structure_refinement 'SHELXL-97 (Sheldrick, 1997)'
_computing_structure_solution 'SHELXS-97 (Sheldrick, 1990)'
_diffrn_ambient_temperature 100(2)
_diffrn_detector_area_resol_mean 8.26
_diffrn_measured_fraction_theta_full 0.997
_diffrn_measured_fraction_theta_max 0.997
_diffrn_measurement_device_type 'Bruker SMART APEX CCD system'
_diffrn_measurement_method '\w rotations with narrow frames'
_diffrn_radiation_monochromator graphite
_diffrn_radiation_source 'fine-focus sealed tube'
_diffrn_radiation_type MoK\a
_diffrn_radiation_wavelength 0.71073
_diffrn_reflns_av_R_equivalents 0.0567
_diffrn_reflns_av_sigmaI/netI 0.0450
_diffrn_reflns_limit_h_max 17
_diffrn_reflns_limit_h_min -17
_diffrn_reflns_limit_k_max 19
_diffrn_reflns_limit_k_min -19
_diffrn_reflns_limit_l_max 19
_diffrn_reflns_limit_l_min -20
_diffrn_reflns_number 24212
_diffrn_reflns_theta_full 25.50
_diffrn_reflns_theta_max 25.50
_diffrn_reflns_theta_min 1.91
_exptl_absorpt_coefficient_mu 7.862
_exptl_absorpt_correction_T_max 0.3319
_exptl_absorpt_correction_T_min 0.2541
_exptl_absorpt_correction_type multi-scan
_exptl_absorpt_process_details SADABS
_exptl_crystal_colour colorless
_exptl_crystal_density_diffrn 1.966
_exptl_crystal_density_method 'not measured'
_exptl_crystal_description prism
_exptl_crystal_F_000 2184
_exptl_crystal_size_max 0.24
_exptl_crystal_size_mid 0.20
_exptl_crystal_size_min 0.18
_refine_diff_density_max 2.600
_refine_diff_density_min -0.653
_refine_diff_density_rms 0.167
_refine_ls_extinction_method none
_refine_ls_goodness_of_fit_ref 1.023
_refine_ls_hydrogen_treatment constr
_refine_ls_matrix_type full
_refine_ls_number_parameters 245
_refine_ls_number_reflns 3558
_refine_ls_number_restraints 0
_refine_ls_restrained_S_all 1.023
_refine_ls_R_factor_all 0.0583
_refine_ls_R_factor_gt 0.0383
_refine_ls_shift/su_max 0.000
_refine_ls_shift/su_mean 0.000
_refine_ls_structure_factor_coef Fsqd
_refine_ls_weighting_details 'calc w=1/[\s^2^(Fo^2^)+(0.0569P)^2^+8.6143P] where P=(Fo^2^+2Fc^2^)/3'
_refine_ls_weighting_scheme calc
_refine_ls_wR_factor_gt 0.0905
_refine_ls_wR_factor_ref 0.0998
_reflns_number_gt 2750
_reflns_number_total 3558
_reflns_threshold_expression >2sigma(I)
_cod_data_source_file c3dt53530d2.cif
_cod_data_source_block yo3aas
_cod_depositor_comments
;
The following automatic conversions were performed:

'_symmetry_cell_setting' value 'Monoclinic' changed to 'monoclinic'
according to
/usr/data/users/saulius/crontab/automatic-downloads/current/RSC/lib/dictionaries/cif_core.dic
dictionary named 'cif_core.dic' version 2.4.2 from 2011-04-26.

Automatic conversion script
Id: cif_fix_values 2281 2013-09-26 08:29:07Z andrius 

The following automatic conversions were performed:

'_exptl_absorpt_correction_type' value 'multi-scans' was replaced
with the value 'multi-scan' as specified in the replacement file
'src/cod-tools/trunk/data/replacement-values/replacement_values.lst'.

Automatic conversion script
Id: cif_fix_values 5376 2017-05-30 11:51:03Z andrius 
;
_cod_original_sg_symbol_H-M C2/c
_cod_database_code 7029477

loop_
_symmetry_equiv_pos_as_xyz
'x, y, z'
'-x, y, -z+1/2'
'x+1/2, y+1/2, z'
'-x+1/2, y+1/2, -z+1/2'
'-x, -y, -z'
'x, -y, z-1/2'
'-x+1/2, -y+1/2, -z'
'x+1/2, -y+1/2, z-1/2'

loop_
_atom_site_label
_atom_site_type_symbol
_atom_site_fract_x
_atom_site_fract_y
_atom_site_fract_z
_atom_site_U_iso_or_equiv
_atom_site_adp_type
_atom_site_occupancy
_atom_site_symmetry_multiplicity
_atom_site_calc_flag
_atom_site_refinement_flags
_atom_site_disorder_assembly
_atom_site_disorder_group
Au1 Au 0.420651(18) 0.167383(18) 0.681337(17) 0.03139(13) Uani 1 1 d . . .
S1 S 0.36785(13) 0.07953(13) 0.77270(13) 0.0398(5) Uani 1 1 d . . .
C1 C 0.2467(4) 0.0979(4) 0.7618(5) 0.0317(18) Uani 1 1 d . . .
C2 C 0.1881(5) 0.0827(6) 0.6914(5) 0.051(2) Uani 1 1 d . . .
H2 H 0.2148 0.0692 0.6447 0.061 Uiso 1 1 calc R . .
C3 C 0.0933(5) 0.0864(6) 0.6866(5) 0.046(2) Uani 1 1 d . . .
H3 H 0.0560 0.0743 0.6372 0.055 Uiso 1 1 calc R . .
C4 C 0.0509(5) 0.1072(4) 0.7519(5) 0.0321(18) Uani 1 1 d . . .
C5 C 0.1094(6) 0.1257(6) 0.8210(5) 0.047(2) Uani 1 1 d . . .
H5 H 0.0829 0.1429 0.8669 0.056 Uiso 1 1 calc R . .
C6 C 0.2042(6) 0.1201(6) 0.8260(6) 0.051(2) Uani 1 1 d . . .
H6 H 0.2415 0.1320 0.8755 0.062 Uiso 1 1 calc R . .
P1 P 0.47074(13) 0.25299(13) 0.59032(12) 0.0343(5) Uani 1 1 d . A .
C11 C 0.3938(5) 0.3403(5) 0.5622(5) 0.0359(19) Uani 1 1 d . . .
C12 C 0.3003(5) 0.3337(5) 0.5708(5) 0.043(2) Uani 1 1 d . . .
H12 H 0.2773 0.2831 0.5908 0.051 Uiso 1 1 calc R . .
C13 C 0.2405(6) 0.4004(5) 0.5504(6) 0.052(2) Uani 1 1 d . . .
H13 H 0.1763 0.3955 0.5559 0.062 Uiso 1 1 calc R . .
C14 C 0.2734(6) 0.4724(6) 0.5227(6) 0.056(3) Uani 1 1 d . . .
H14 H 0.2328 0.5186 0.5083 0.068 Uiso 1 1 calc R . .
C15 C 0.3662(7) 0.4783(6) 0.5154(7) 0.077(4) Uani 1 1 d . . .
H15 H 0.3897 0.5290 0.4958 0.093 Uiso 1 1 calc R . .
C16 C 0.4248(5) 0.4131(5) 0.5357(6) 0.050(2) Uani 1 1 d . . .
H16 H 0.4891 0.4191 0.5310 0.060 Uiso 1 1 calc R . .
C21 C 0.4827(5) 0.1990(5) 0.4984(5) 0.0364(19) Uani 1 1 d . . .
C22 C 0.4474(6) 0.2304(5) 0.4247(5) 0.047(2) Uani 1 1 d . . .
H22 H 0.4171 0.2837 0.4208 0.056 Uiso 1 1 calc R . .
C23 C 0.4554(7) 0.1858(6) 0.3571(6) 0.054(2) Uani 1 1 d . . .
H23 H 0.4300 0.2079 0.3065 0.065 Uiso 1 1 calc R . .
C24 C 0.4991(6) 0.1102(6) 0.3612(5) 0.050(2) Uani 1 1 d . . .
H24 H 0.5045 0.0797 0.3136 0.060 Uiso 1 1 calc R . .
C25 C 0.5358(6) 0.0777(6) 0.4344(5) 0.046(2) Uani 1 1 d . . .
H25 H 0.5662 0.0244 0.4374 0.056 Uiso 1 1 calc R . .
C26 C 0.5285(5) 0.1217(5) 0.5026(5) 0.0371(19) Uani 1 1 d . . .
H26 H 0.5547 0.0996 0.5530 0.045 Uiso 1 1 calc R . .
C31 C 0.5831(5) 0.2999(5) 0.6223(5) 0.0342(18) Uani 1 1 d . . .
N1A N 0.5936(6) 0.3420(5) 0.6918(5) 0.053(3) Uani 0.484(9) 1 d P A 1
C32B C 0.6540(5) 0.2946(5) 0.5767(6) 0.061(3) Uani 0.516(9) 1 d P A 1
H32B H 0.6459 0.2667 0.5264 0.073 Uiso 0.516(9) 1 calc PR A 1
N1B N 0.6540(5) 0.2946(5) 0.5767(6) 0.061(3) Uani 0.516(9) 1 d P A 2
C32A C 0.5936(6) 0.3420(5) 0.6918(5) 0.053(3) Uani 0.484(9) 1 d P A 2
H32A H 0.5428 0.3466 0.7217 0.064 Uiso 0.484(9) 1 calc PR A 2
C33 C 0.7381(7) 0.3315(5) 0.6067(8) 0.068(3) Uani 1 1 d . . .
H33 H 0.7887 0.3279 0.5765 0.082 Uiso 1 1 d R A .
C34 C 0.7482(8) 0.3735(6) 0.6786(8) 0.072(4) Uani 1 1 d . A .
H34 H 0.8069 0.3982 0.6974 0.086 Uiso 1 1 d R . .
C35 C 0.6767(8) 0.3779(7) 0.7194(6) 0.071(3) Uani 1 1 d . . .
H35 H 0.6861 0.4068 0.7692 0.085 Uiso 1 1 d R A .

loop_
_atom_site_aniso_label
_atom_site_aniso_U_11
_atom_site_aniso_U_22
_atom_site_aniso_U_33
_atom_site_aniso_U_23
_atom_site_aniso_U_13
_atom_site_aniso_U_12
Au1 0.02463(18) 0.0339(2) 0.0340(2) 0.00270(13) -0.00186(12) -0.00250(12)
S1 0.0258(10) 0.0442(12) 0.0472(13) 0.0152(10) -0.0026(8) -0.0001(9)
C1 0.022(4) 0.029(4) 0.044(5) 0.013(3) 0.002(3) -0.001(3)
C2 0.037(5) 0.084(7) 0.031(5) 0.009(5) 0.001(4) 0.005(5)
C3 0.032(4) 0.068(6) 0.034(5) 0.012(4) -0.006(4) 0.000(4)
C4 0.029(4) 0.031(4) 0.035(5) 0.006(3) 0.001(3) 0.001(3)
C5 0.031(4) 0.062(6) 0.049(6) -0.019(4) 0.010(4) -0.009(4)
C6 0.033(5) 0.071(6) 0.047(6) -0.008(5) -0.002(4) -0.013(4)
P1 0.0289(10) 0.0357(11) 0.0360(12) 0.0027(9) -0.0036(8) -0.0049(9)
C11 0.030(4) 0.045(5) 0.030(4) 0.000(4) -0.005(3) -0.001(3)
C12 0.027(4) 0.042(5) 0.056(6) 0.005(4) -0.004(4) -0.004(4)
C13 0.037(5) 0.046(5) 0.070(7) 0.009(5) -0.004(4) -0.006(4)
C14 0.044(5) 0.046(5) 0.072(7) -0.001(5) -0.019(5) 0.011(4)
C15 0.061(7) 0.047(6) 0.117(10) 0.025(6) -0.014(6) -0.009(5)
C16 0.025(4) 0.042(5) 0.082(7) 0.018(5) 0.003(4) -0.003(4)
C21 0.034(4) 0.041(4) 0.033(4) 0.002(4) 0.000(3) -0.007(4)
C22 0.057(5) 0.042(5) 0.039(5) 0.008(4) 0.001(4) -0.010(4)
C23 0.070(7) 0.052(6) 0.037(6) 0.003(4) 0.001(5) -0.006(5)
C24 0.056(5) 0.064(6) 0.032(5) -0.005(4) 0.009(4) -0.027(5)
C25 0.044(5) 0.044(5) 0.051(6) -0.004(4) 0.007(4) -0.010(4)
C26 0.027(4) 0.051(5) 0.035(5) -0.002(4) 0.008(3) -0.008(4)
C31 0.030(4) 0.029(4) 0.040(5) 0.005(4) -0.006(4) -0.003(3)
N1A 0.068(6) 0.047(5) 0.044(6) 0.002(4) 0.005(4) -0.024(4)
C32B 0.037(5) 0.054(5) 0.089(7) -0.009(5) -0.001(4) -0.011(4)
N1B 0.037(5) 0.054(5) 0.089(7) -0.009(5) -0.001(4) -0.011(4)
C32A 0.068(6) 0.047(5) 0.044(6) 0.002(4) 0.005(4) -0.024(4)
C33 0.037(5) 0.043(6) 0.125(11) 0.004(6) 0.017(6) 0.000(4)
C34 0.054(7) 0.051(6) 0.095(9) 0.016(6) -0.043(6) -0.011(5)
C35 0.085(8) 0.073(7) 0.049(6) 0.017(5) -0.016(6) -0.041(6)

loop_
_atom_type_symbol
_atom_type_description
_atom_type_scat_dispersion_real
_atom_type_scat_dispersion_imag
_atom_type_scat_source
C C 0.0033 0.0016 'International Tables Vol C Tables 4.2.6.8 and 6.1.1.4'
H H 0.0000 0.0000 'International Tables Vol C Tables 4.2.6.8 and 6.1.1.4'
N N 0.0061 0.0033 'International Tables Vol C Tables 4.2.6.8 and 6.1.1.4'
P P 0.1023 0.0942 'International Tables Vol C Tables 4.2.6.8 and 6.1.1.4'
S S 0.1246 0.1234 'International Tables Vol C Tables 4.2.6.8 and 6.1.1.4'
Au Au -2.0133 8.8022 'International Tables Vol C Tables 4.2.6.8 and 6.1.1.4'

loop_
_geom_angle_atom_site_label_1
_geom_angle_atom_site_label_2
_geom_angle_atom_site_label_3
_geom_angle
_geom_angle_site_symmetry_3
P1 Au1 S1 179.16(7) .
P1 Au1 Au1 103.99(5) 2_656
S1 Au1 Au1 76.83(5) 2_656
C1 S1 Au1 104.4(2) .
C6 C1 C2 116.0(7) .
C6 C1 S1 120.6(6) .
C2 C1 S1 123.1(6) .
C3 C2 C1 122.5(8) .
C2 C3 C4 121.3(7) .
C3 C4 C5 116.2(7) .
C3 C4 C4 121.5(8) 2_556
C5 C4 C4 122.3(9) 2_556
C6 C5 C4 122.3(8) .
C1 C6 C5 121.7(8) .
C11 P1 C21 105.5(4) .
C11 P1 C31 105.2(3) .
C21 P1 C31 105.4(4) .
C11 P1 Au1 113.6(3) .
C21 P1 Au1 112.4(3) .
C31 P1 Au1 114.0(3) .
C16 C11 C12 118.5(7) .
C16 C11 P1 121.9(6) .
C12 C11 P1 119.5(6) .
C13 C12 C11 120.4(8) .
C14 C13 C12 119.8(8) .
C13 C14 C15 119.2(8) .
C16 C15 C14 121.1(9) .
C11 C16 C15 121.1(8) .
C22 C21 C26 118.8(8) .
C22 C21 P1 122.8(7) .
C26 C21 P1 118.4(6) .
C23 C22 C21 120.6(8) .
C24 C23 C22 120.7(9) .
C23 C24 C25 119.9(9) .
C26 C25 C24 120.1(9) .
C25 C26 C21 119.9(8) .
N1A C31 C32B 121.3(7) .
N1A C31 P1 117.2(7) .
C32B C31 P1 121.5(6) .
C31 N1A C35 120.0(10) .
C31 C32B C33 117.2(9) .
C34 C33 C32B 120.8(10) .
C35 C34 C33 119.3(9) .
C34 C35 N1A 121.3(11) .

loop_
_geom_bond_atom_site_label_1
_geom_bond_atom_site_label_2
_geom_bond_distance
_geom_bond_site_symmetry_2
Au1 P1 2.244(2) .
Au1 S1 2.286(2) .
Au1 Au1 3.0336(11) 2_656
S1 C1 1.763(7) .
C1 C6 1.364(11) .
C1 C2 1.384(10) .
C2 C3 1.364(11) .
C3 C4 1.373(11) .
C4 C5 1.377(10) .
C4 C4 1.467(14) 2_556
C5 C6 1.368(11) .
P1 C11 1.799(8) .
P1 C21 1.801(8) .
P1 C31 1.803(7) .
C11 C16 1.336(11) .
C11 C12 1.385(11) .
C12 C13 1.380(11) .
C13 C14 1.345(12) .
C14 C15 1.369(13) .
C15 C16 1.351(12) .
C21 C22 1.374(10) .
C21 C26 1.390(11) .
C22 C23 1.361(12) .
C23 C24 1.351(12) .
C24 C25 1.378(12) .
C25 C26 1.364(11) .
C31 N1A 1.340(11) .
C31 C32B 1.369(11) .
N1A C35 1.356(12) .
C32B C33 1.382(12) .
C33 C34 1.375(15) .
C34 C35 1.322(16) .
